data_1565658
loop_
_publ_author_name
'Shakirova, Olga'
'Protsenko, Alexandra'
'Protsenko, Alexander'
'Kuratieva, Natalia'
'Fowles, Samantha'
'Turnbull, Mark M.'

_publ_section_title
;
 Syntheses, structures and properties of copper(II) and cobalt(II)
 complexes with 5(3)-amino-2-chloro-3(5)-methylpyridine isomer cations
;
_journal_name_full 'Inorganica Chimica Acta'
_journal_page_first 119246
_journal_paper_doi 10.1016/j.ica.2019.119246
_journal_volume 500
_journal_year 2020
_chemical_formula_moiety '2(C6 H8 Cl N2), Cl4 Cu, H2 O'
_chemical_formula_sum 'C12 H18 Cl6 Cu N4 O'
_chemical_formula_weight 510.54
_space_group_crystal_system triclinic
_space_group_IT_number 2
_space_group_name_Hall '-P 1'
_space_group_name_H-M_alt 'P -1'
_atom_sites_solution_hydrogens mixed
_atom_sites_solution_primary direct
_atom_sites_solution_secondary difmap
_cell_angle_alpha 82.437(8)
_cell_angle_beta 80.791(8)
_cell_angle_gamma 77.885(8)
_cell_formula_units_Z 2
_cell_length_a 7.1670(17)
_cell_length_b 8.721(2)
_cell_length_c 16.269(4)
_cell_measurement_reflns_used 4598
_cell_measurement_temperature 150(2)
_cell_measurement_theta_max 27.18
_cell_measurement_theta_min 2.55
_cell_volume 976.3(4)
_computing_cell_refinement 'Bruker SAINT'
_computing_data_collection 'Bruker APEX2'
_computing_data_reduction 'Bruker SAINT'
_computing_molecular_graphics 'Bruker SHELXTL'
_computing_publication_material 'Bruker SHELXTL'
_computing_structure_refinement 'Bruker SHELXTL'
_computing_structure_solution 'Bruker SHELXTL'
_diffrn_ambient_temperature 150(2)
_diffrn_detector_area_resol_mean 25
_diffrn_measured_fraction_theta_full 0.999
_diffrn_measured_fraction_theta_max 0.996
_diffrn_measurement_device_type 'Bruker Apex DUO CCD area-detector'
_diffrn_measurement_method '\f scans'
_diffrn_radiation_monochromator graphite
_diffrn_radiation_probe x-ray
_diffrn_radiation_type MoK\a
_diffrn_radiation_wavelength 0.71073
_diffrn_reflns_av_R_equivalents 0.0241
_diffrn_reflns_av_unetI/netI 0.0331
_diffrn_reflns_Laue_measured_fraction_full 0.999
_diffrn_reflns_Laue_measured_fraction_max 0.996
_diffrn_reflns_limit_h_max 9
_diffrn_reflns_limit_h_min -9
_diffrn_reflns_limit_k_max 9
_diffrn_reflns_limit_k_min -11
_diffrn_reflns_limit_l_max 20
_diffrn_reflns_limit_l_min -20
_diffrn_reflns_number 8643
_diffrn_reflns_point_group_measured_fraction_full 0.999
_diffrn_reflns_point_group_measured_fraction_max 0.996
_diffrn_reflns_theta_full 25.250
_diffrn_reflns_theta_max 27.241
_diffrn_reflns_theta_min 1.275
_exptl_absorpt_coefficient_mu 1.948
_exptl_absorpt_correction_T_max 0.746
_exptl_absorpt_correction_T_min 0.659
_exptl_absorpt_correction_type multi-scan
_exptl_absorpt_process_details 'Bruker SADABS'
_exptl_crystal_colour yellow
_exptl_crystal_density_diffrn 1.737
_exptl_crystal_description needle
_exptl_crystal_F_000 514
_exptl_crystal_size_max 0.310
_exptl_crystal_size_mid 0.090
_exptl_crystal_size_min 0.040
_refine_diff_density_max 0.381
_refine_diff_density_min -0.316
_refine_diff_density_rms 0.063
_refine_ls_extinction_coef .
_refine_ls_extinction_method none
_refine_ls_goodness_of_fit_ref 1.067
_refine_ls_hydrogen_treatment mixed
_refine_ls_matrix_type full
_refine_ls_number_parameters 226
_refine_ls_number_reflns 4347
_refine_ls_number_restraints 2
_refine_ls_restrained_S_all 1.068
_refine_ls_R_factor_all 0.0305
_refine_ls_R_factor_gt 0.0249
_refine_ls_shift/su_max 0.000
_refine_ls_shift/su_mean 0.000
_refine_ls_structure_factor_coef Fsqd
_refine_ls_weighting_details 'w=1/[\s^2^(Fo^2^)+(0.0246P)^2^+0.2492P] where P=(Fo^2^+2Fc^2^)/3'
_refine_ls_weighting_scheme calc
_refine_ls_wR_factor_gt 0.0600
_refine_ls_wR_factor_ref 0.0618
_reflns_Friedel_coverage 0.000
_reflns_Friedel_fraction_full .
_reflns_Friedel_fraction_max .
_reflns_number_gt 3795
_reflns_number_total 4347
_reflns_threshold_expression >2\s(I)
_cod_data_source_file ICA-2020-500-119246.cif
_cod_data_source_block shak119
_cod_database_code 1565658
_shelx_space_group_comment
;
The symmetry employed for this shelxl refinement is uniquely defined
by the following loop, which should always be used as a source of
symmetry information in preference to the above space-group names.
They are only intended as comments.
;
_shelx_estimated_absorpt_t_min 0.583
_shelx_estimated_absorpt_t_max 0.926

loop_
_space_group_symop_operation_xyz
'x, y, z'
'-x, -y, -z'

loop_
_atom_site_label
_atom_site_type_symbol
_atom_site_fract_x
_atom_site_fract_y
_atom_site_fract_z
_atom_site_U_iso_or_equiv
_atom_site_adp_type
_atom_site_occupancy
_atom_site_site_symmetry_order
_atom_site_calc_flag
_atom_site_refinement_flags_posn
_atom_site_refinement_flags_adp
_atom_site_refinement_flags_occupancy
_atom_site_disorder_assembly
_atom_site_disorder_group
Cu1 Cu 0.16348(3) 0.49968(3) 0.24272(2) 0.01712(7) Uani 1 1 d . . . . .
Cl1 Cl 0.28920(7) 0.51985(6) 0.10675(3) 0.02547(11) Uani 1 1 d . . . . .
Cl2 Cl 0.01776(7) 0.75081(5) 0.24391(3) 0.02484(11) Uani 1 1 d . . . . .
Cl3 Cl -0.06670(6) 0.39774(5) 0.33374(3) 0.02290(11) Uani 1 1 d . . . . .
Cl4 Cl 0.41338(7) 0.31863(6) 0.28424(3) 0.02918(13) Uani 1 1 d . . . . .
Cl11 Cl 0.45168(7) 0.05031(6) -0.18810(3) 0.02967(12) Uani 1 1 d . . . . .
Cl21 Cl 0.13533(7) 0.29426(5) 0.53314(3) 0.02193(11) Uani 1 1 d . . . . .
O1W O 0.7120(2) 0.52738(18) 0.17056(11) 0.0348(4) Uani 1 1 d D . . . .
N11 N 0.2381(2) 0.21404(18) -0.07235(10) 0.0201(3) Uani 1 1 d . . . . .
H11 H 0.2466 0.2934 -0.1113 0.024 Uiso 1 1 calc R U . . .
N12 N 0.3960(2) -0.2082(2) -0.04956(12) 0.0295(4) Uani 1 1 d . . . . .
H12A H 0.4607 -0.2239 -0.0994 0.035 Uiso 1 1 calc R U . . .
H12B H 0.3863 -0.2887 -0.0114 0.035 Uiso 1 1 calc R U . . .
N21 N 0.1841(2) 0.09503(18) 0.42107(9) 0.0175(3) Uani 1 1 d . . . . .
H21 H 0.1355 0.1793 0.3896 0.021 Uiso 1 1 calc R U . . .
N22 N 0.2784(2) -0.0083(2) 0.63490(10) 0.0251(4) Uani 1 1 d . . . . .
H22A H 0.2405 0.0839 0.6548 0.030 Uiso 1 1 calc R U . . .
H22B H 0.3225 -0.0921 0.6678 0.030 Uiso 1 1 calc R U . . .
C11 C 0.3245(3) 0.0692(2) -0.09069(11) 0.0192(4) Uani 1 1 d . . . . .
C12 C 0.3119(3) -0.0613(2) -0.03159(12) 0.0178(4) Uani 1 1 d . . . . .
C13 C 0.2095(3) -0.0294(2) 0.04742(12) 0.0181(4) Uani 1 1 d . . . . .
H13 H 0.1979 -0.1145 0.0896 0.022 Uiso 1 1 calc R U . . .
C14 C 0.1254(3) 0.1217(2) 0.06543(11) 0.0184(4) Uani 1 1 d . . . . .
C15 C 0.1394(3) 0.2438(2) 0.00241(12) 0.0211(4) Uani 1 1 d . . . . .
H15 H 0.0786 0.3487 0.0125 0.025 Uiso 1 1 calc R U . . .
C16 C 0.0241(3) 0.1562(2) 0.15103(13) 0.0274(4) Uani 1 1 d . . . . .
H16A H -0.0279 0.0644 0.1787 0.041 Uiso 1 1 calc R U . . .
H16B H -0.0814 0.2474 0.1461 0.041 Uiso 1 1 calc R U . . .
H16C H 0.1155 0.1795 0.1842 0.041 Uiso 1 1 calc R U . . .
C21 C 0.1994(2) 0.1103(2) 0.50025(12) 0.0164(4) Uani 1 1 d . . . . .
C22 C 0.2689(2) -0.0213(2) 0.55394(11) 0.0166(4) Uani 1 1 d . . . . .
C23 C 0.3301(2) -0.1642(2) 0.51777(12) 0.0178(4) Uani 1 1 d . . . . .
H23 H 0.3819 -0.2559 0.5514 0.021 Uiso 1 1 calc R U . . .
C24 C 0.3179(2) -0.1763(2) 0.43502(12) 0.0188(4) Uani 1 1 d . . . . .
C25 C 0.2390(3) -0.0415(2) 0.38731(12) 0.0201(4) Uani 1 1 d . . . . .
H25 H 0.2241 -0.0464 0.3308 0.024 Uiso 1 1 calc R U . . .
C26 C 0.3878(3) -0.3291(2) 0.39707(14) 0.0281(5) Uani 1 1 d . . . . .
H26A H 0.3668 -0.3139 0.3382 0.042 Uiso 0.5 1 calc R U P . .
H26B H 0.5256 -0.3651 0.4006 0.042 Uiso 0.5 1 calc R U P . .
H26C H 0.3166 -0.4084 0.4275 0.042 Uiso 0.5 1 calc R U P . .
H26D H 0.4392 -0.4110 0.4394 0.042 Uiso 0.5 1 calc R U P . .
H26E H 0.2805 -0.3598 0.3770 0.042 Uiso 0.5 1 calc R U P . .
H26F H 0.4894 -0.3165 0.3501 0.042 Uiso 0.5 1 calc R U P . .
H1W H 0.593(2) 0.500(4) 0.169(2) 0.074(10) Uiso 1 1 d D . . . .
H2W H 0.736(4) 0.509(3) 0.2264(8) 0.064(9) Uiso 1 1 d D . . . .

loop_
_atom_site_aniso_label
_atom_site_aniso_U_11
_atom_site_aniso_U_22
_atom_site_aniso_U_33
_atom_site_aniso_U_23
_atom_site_aniso_U_13
_atom_site_aniso_U_12
Cu1 0.01761(12) 0.01299(12) 0.01849(12) 0.00094(9) -0.00233(9) 0.00047(8)
Cl1 0.0311(3) 0.0214(2) 0.0199(2) -0.00326(18) 0.00226(19) 0.00048(19)
Cl2 0.0325(3) 0.0157(2) 0.0203(2) -0.00036(18) -0.00099(19) 0.00600(18)
Cl3 0.0202(2) 0.0228(2) 0.0215(2) 0.00570(18) -0.00102(18) -0.00093(18)
Cl4 0.0185(2) 0.0212(2) 0.0416(3) 0.0126(2) -0.0045(2) 0.00097(18)
Cl11 0.0256(3) 0.0420(3) 0.0184(2) -0.0034(2) -0.00075(19) -0.0012(2)
Cl21 0.0258(2) 0.0142(2) 0.0249(2) -0.00193(18) -0.00495(19) -0.00074(17)
O1W 0.0301(8) 0.0332(9) 0.0420(10) 0.0144(7) -0.0133(7) -0.0132(7)
N11 0.0248(8) 0.0163(8) 0.0194(8) 0.0026(6) -0.0090(7) -0.0027(6)
N12 0.0347(10) 0.0179(9) 0.0295(10) -0.0054(7) 0.0021(8) 0.0064(7)
N21 0.0172(8) 0.0160(8) 0.0167(8) 0.0038(6) -0.0016(6) -0.0016(6)
N22 0.0333(9) 0.0201(9) 0.0184(8) -0.0011(7) -0.0086(7) 0.0056(7)
C11 0.0177(9) 0.0253(10) 0.0152(9) -0.0034(8) -0.0041(7) -0.0031(8)
C12 0.0140(8) 0.0168(9) 0.0227(10) -0.0038(7) -0.0063(7) 0.0006(7)
C13 0.0169(9) 0.0169(9) 0.0207(9) -0.0008(7) -0.0053(7) -0.0026(7)
C14 0.0178(9) 0.0210(10) 0.0175(9) -0.0040(7) -0.0056(7) -0.0028(7)
C15 0.0251(10) 0.0168(9) 0.0218(10) -0.0050(7) -0.0078(8) 0.0005(7)
C16 0.0326(11) 0.0255(11) 0.0234(11) -0.0076(8) -0.0025(9) -0.0017(9)
C21 0.0138(8) 0.0148(9) 0.0202(9) -0.0004(7) -0.0012(7) -0.0031(7)
C22 0.0110(8) 0.0192(9) 0.0184(9) 0.0015(7) -0.0024(7) -0.0024(7)
C23 0.0137(8) 0.0160(9) 0.0214(9) 0.0023(7) -0.0012(7) -0.0011(7)
C24 0.0124(8) 0.0186(9) 0.0249(10) -0.0026(8) -0.0004(7) -0.0029(7)
C25 0.0199(9) 0.0241(10) 0.0163(9) -0.0036(8) -0.0006(7) -0.0048(8)
C26 0.0270(11) 0.0233(11) 0.0343(12) -0.0097(9) -0.0065(9) 0.0006(8)

loop_
_atom_type_symbol
_atom_type_description
_atom_type_scat_dispersion_real
_atom_type_scat_dispersion_imag
_atom_type_scat_source
C C 0.0033 0.0016 'International Tables Vol C Tables 4.2.6.8 and 6.1.1.4'
H H 0.0000 0.0000 'International Tables Vol C Tables 4.2.6.8 and 6.1.1.4'
N N 0.0061 0.0033 'International Tables Vol C Tables 4.2.6.8 and 6.1.1.4'
O O 0.0106 0.0060 'International Tables Vol C Tables 4.2.6.8 and 6.1.1.4'
Cl Cl 0.1484 0.1585 'International Tables Vol C Tables 4.2.6.8 and 6.1.1.4'
Cu Cu 0.3201 1.2651 'International Tables Vol C Tables 4.2.6.8 and 6.1.1.4'

loop_
_geom_angle_atom_site_label_1
_geom_angle_atom_site_label_2
_geom_angle_atom_site_label_3
_geom_angle
_geom_angle_site_symmetry_1
_geom_angle_site_symmetry_3
Cl2 Cu1 Cl1 95.60(2) . .
Cl2 Cu1 Cl4 144.28(2) . .
Cl1 Cu1 Cl4 95.11(2) . .
Cl2 Cu1 Cl3 96.66(2) . .
Cl1 Cu1 Cl3 142.31(2) . .
Cl4 Cu1 Cl3 95.35(2) . .
H1W O1W H2W 107(3) . .
C15 N11 C11 122.88(17) . .
C15 N11 H11 118.6 . .
C11 N11 H11 118.6 . .
C12 N12 H12A 120.0 . .
C12 N12 H12B 120.0 . .
H12A N12 H12B 120.0 . .
C25 N21 C21 123.31(16) . .
C25 N21 H21 118.3 . .
C21 N21 H21 118.3 . .
C22 N22 H22A 120.0 . .
C22 N22 H22B 120.0 . .
H22A N22 H22B 120.0 . .
N11 C11 C12 120.80(17) . .
N11 C11 Cl11 117.52(14) . .
C12 C11 Cl11 121.68(15) . .
N12 C12 C11 121.47(18) . .
N12 C12 C13 122.35(17) . .
C11 C12 C13 116.17(17) . .
C14 C13 C12 121.90(17) . .
C14 C13 H13 119.1 . .
C12 C13 H13 119.1 . .
C13 C14 C15 118.21(17) . .
C13 C14 C16 121.77(17) . .
C15 C14 C16 120.01(17) . .
N11 C15 C14 119.99(18) . .
N11 C15 H15 120.0 . .
C14 C15 H15 120.0 . .
C14 C16 H16A 109.5 . .
C14 C16 H16B 109.5 . .
H16A C16 H16B 109.5 . .
C14 C16 H16C 109.5 . .
H16A C16 H16C 109.5 . .
H16B C16 H16C 109.5 . .
N21 C21 C22 120.63(17) . .
N21 C21 Cl21 118.07(14) . .
C22 C21 Cl21 121.30(15) . .
N22 C22 C21 121.17(18) . .
N22 C22 C23 122.96(17) . .
C21 C22 C23 115.86(17) . .
C24 C23 C22 122.45(17) . .
C24 C23 H23 118.8 . .
C22 C23 H23 118.8 . .
C23 C24 C25 117.85(18) . .
C23 C24 C26 121.67(18) . .
C25 C24 C26 120.48(18) . .
N21 C25 C24 119.80(18) . .
N21 C25 H25 120.1 . .
C24 C25 H25 120.1 . .
C24 C26 H26A 109.5 . .
C24 C26 H26B 109.5 . .
H26A C26 H26B 109.5 . .
C24 C26 H26C 109.5 . .
H26A C26 H26C 109.5 . .
H26B C26 H26C 109.5 . .
C24 C26 H26D 109.5 . .
H26A C26 H26D 141.1 . .
H26B C26 H26D 56.3 . .
H26C C26 H26D 56.3 . .
C24 C26 H26E 109.5 . .
H26A C26 H26E 56.3 . .
H26B C26 H26E 141.1 . .
H26C C26 H26E 56.3 . .
H26D C26 H26E 109.5 . .
C24 C26 H26F 109.5 . .
H26A C26 H26F 56.3 . .
H26B C26 H26F 56.3 . .
H26C C26 H26F 141.1 . .
H26D C26 H26F 109.5 . .
H26E C26 H26F 109.5 . .

loop_
_geom_bond_atom_site_label_1
_geom_bond_atom_site_label_2
_geom_bond_distance
_geom_bond_site_symmetry_2
Cu1 Cl2 2.2209(7) .
Cu1 Cl1 2.2500(7) .
Cu1 Cl4 2.2531(7) .
Cu1 Cl3 2.2785(6) .
Cl11 C11 1.7068(19) .
Cl21 C21 1.7058(19) .
O1W H1W 0.937(10) .
O1W H2W 0.938(10) .
N11 C15 1.333(3) .
N11 C11 1.334(2) .
N11 H11 0.8800 .
N12 C12 1.345(2) .
N12 H12A 0.8800 .
N12 H12B 0.8800 .
N21 C25 1.334(2) .
N21 C21 1.336(2) .
N21 H21 0.8800 .
N22 C22 1.350(2) .
N22 H22A 0.8800 .
N22 H22B 0.8800 .
C11 C12 1.398(3) .
C12 C13 1.405(3) .
C13 C14 1.377(3) .
C13 H13 0.9500 .
C14 C15 1.385(3) .
C14 C16 1.501(3) .
C15 H15 0.9500 .
C16 H16A 0.9800 .
C16 H16B 0.9800 .
C16 H16C 0.9800 .
C21 C22 1.401(3) .
C22 C23 1.405(3) .
C23 C24 1.382(3) .
C23 H23 0.9500 .
C24 C25 1.388(3) .
C24 C26 1.498(3) .
C25 H25 0.9500 .
C26 H26A 0.9800 .
C26 H26B 0.9800 .
C26 H26C 0.9800 .
C26 H26D 0.9800 .
C26 H26E 0.9800 .
C26 H26F 0.9800 .
